data_4308844
loop_
_publ_author_name
'Musa S. Shongwe'
'Catherine H. Kaschula'
'Michael S. Adsetts'
'Eric W. Ainscough'
'Andrew M. Brodie'
'Michael J. Morris'

_publ_contact_author_address
;
Department of Chemistry
College of Science
Sultan Qaboos University
P O Box 36
Al-Khod 123
Muscat
Sultanate of Oman
;
_publ_contact_author_email musa@squ.edu.om
_publ_contact_author_name 'Dr Musa S. Shongwe'
_publ_section_title
;
A Phenolate-Induced Trans Influence: Crystallographic Evidence for
Unusual Asymmetric Coordination of an \a-Diimine in Ternary Complexes of
Iron(III) Possessing Biologically Relevant Hetero-Donor N-Centered Tripodal
Ligands
;
_journal_name_full 'Inorganic Chemistry'
_journal_page_first 3070
_journal_page_last 3079
_journal_paper_doi 10.1021/ic048835o
_journal_volume 44
_journal_year 2005
_chemical_formula_moiety 'C26 H18 Br4 Fe N3 O4, C2 H3 N'
_chemical_formula_sum 'C28 H21 Br4 Fe N4 O4'
_chemical_formula_weight 852.98
_chemical_name_systematic
;
 ?
;
_space_group_IT_number 2
_symmetry_cell_setting triclinic
_symmetry_space_group_name_Hall '-P 1'
_symmetry_space_group_name_H-M 'P -1'
_atom_sites_solution_hydrogens geom
_atom_sites_solution_primary direct
_atom_sites_solution_secondary difmap
_audit_creation_method SHELXL-97
_cell_angle_alpha 95.7760(10)
_cell_angle_beta 96.7920(10)
_cell_angle_gamma 104.7670(10)
_cell_formula_units_Z 2
_cell_length_a 10.7294(6)
_cell_length_b 11.2504(6)
_cell_length_c 12.9565(8)
_cell_measurement_temperature 293(2)
_cell_volume 1487.71(15)
_computing_cell_refinement 'BRUKER SMART'
_computing_data_collection 'BRUKER SMART'
_computing_data_reduction 'BRUKER SAINT'
_computing_molecular_graphics 'BRUKER SHELXTL'
_computing_publication_material 'BRUKER SHELXTL'
_computing_structure_refinement 'SHELXL-97 (Sheldrick, 1997)'
_computing_structure_solution 'SHELXS-97 (Sheldrick, 1990)'
_diffrn_ambient_temperature 293(2)
_diffrn_measured_fraction_theta_full 0.967
_diffrn_measured_fraction_theta_max 0.967
_diffrn_measurement_device_type 'BRUKER CCD 1K area detector'
_diffrn_measurement_method '\w scans'
_diffrn_radiation_monochromator graphite
_diffrn_radiation_source 'fine-focus sealed tube'
_diffrn_radiation_type MoK\a
_diffrn_radiation_wavelength 0.71073
_diffrn_reflns_av_R_equivalents 0.0452
_diffrn_reflns_av_sigmaI/netI 0.0856
_diffrn_reflns_limit_h_max 12
_diffrn_reflns_limit_h_min -9
_diffrn_reflns_limit_k_max 13
_diffrn_reflns_limit_k_min -13
_diffrn_reflns_limit_l_max 15
_diffrn_reflns_limit_l_min -15
_diffrn_reflns_number 8055
_diffrn_reflns_theta_full 25.49
_diffrn_reflns_theta_max 25.49
_diffrn_reflns_theta_min 1.60
_exptl_absorpt_coefficient_mu 5.920
_exptl_absorpt_correction_T_max 0.6179
_exptl_absorpt_correction_T_min 0.2005
_exptl_absorpt_correction_type multi-scan
_exptl_absorpt_process_details 'SADABS V2.03 (Sheldrick, 1996)'
_exptl_crystal_colour black
_exptl_crystal_density_diffrn 1.904
_exptl_crystal_density_method 'not measured'
_exptl_crystal_description plate
_exptl_crystal_F_000 830
_exptl_crystal_size_max 0.40
_exptl_crystal_size_mid 0.20
_exptl_crystal_size_min 0.09
_refine_diff_density_max 1.208
_refine_diff_density_min -1.070
_refine_diff_density_rms 0.147
_refine_ls_extinction_method none
_refine_ls_goodness_of_fit_ref 0.980
_refine_ls_hydrogen_treatment constr
_refine_ls_matrix_type full
_refine_ls_number_parameters 371
_refine_ls_number_reflns 5342
_refine_ls_number_restraints 0
_refine_ls_restrained_S_all 0.980
_refine_ls_R_factor_all 0.0737
_refine_ls_R_factor_gt 0.0576
_refine_ls_shift/su_max 0.006
_refine_ls_shift/su_mean 0.000
_refine_ls_structure_factor_coef Fsqd
_refine_ls_weighting_details 'calc w=1/[\s^2^(Fo^2^)+(0.0758P)^2^+0.0000P] where P=(Fo^2^+2Fc^2^)/3'
_refine_ls_weighting_scheme calc
_refine_ls_wR_factor_gt 0.1381
_refine_ls_wR_factor_ref 0.1451
_reflns_number_gt 3934
_reflns_number_total 5342
_reflns_threshold_expression >2sigma(I)
_cod_data_source_file ic048835osi20050202_031110_1.cif
_cod_data_source_block bi08
_cod_depositor_comments
;
The following automatic conversions were performed:
'_symmetry_cell_setting' value 'Triclinic' changed to 'triclinic'
according to '/home/saulius/struct/CIF-dictionaries/cif_core.dic'
dictionary named 'cif_core.dic' version 2.4.1 from
2010-06-29.

'_exptl_absorpt_correction_type' value 'Multi-scan' changed
to 'multi-scan' according to
'/home/saulius/struct/CIF-dictionaries/cif_core.dic' dictionary named
'cif_core.dic' version 2.4.1 from 2010-06-29.

Automatic conversion script
Id: cif_fix_enum 1527 2010-12-29 10:47:43Z saulius 
;
_cod_database_code 4308844

loop_
_symmetry_equiv_pos_as_xyz
'x, y, z'
'-x, -y, -z'

loop_
_atom_site_label
_atom_site_type_symbol
_atom_site_fract_x
_atom_site_fract_y
_atom_site_fract_z
_atom_site_U_iso_or_equiv
_atom_site_adp_type
_atom_site_occupancy
_atom_site_symmetry_multiplicity
_atom_site_calc_flag
_atom_site_refinement_flags
_atom_site_disorder_assembly
_atom_site_disorder_group
Fe1 Fe 0.26319(7) 0.12920(7) 0.32957(6) 0.0284(2) Uani 1 1 d . . .
N1 N 0.2351(4) 0.1866(4) 0.1712(3) 0.0298(10) Uani 1 1 d . . .
N2 N 0.2624(4) 0.0562(4) 0.4752(3) 0.0312(10) Uani 1 1 d . . .
N3 N 0.1266(4) 0.2102(4) 0.4171(4) 0.0352(11) Uani 1 1 d . . .
N4 N 0.0564(12) 0.5118(10) 0.2172(11) 0.168(5) Uani 1 1 d . . .
O1 O 0.3906(3) 0.2823(3) 0.3709(3) 0.0366(9) Uani 1 1 d . . .
O2 O 0.3726(3) 0.0281(3) 0.2833(3) 0.0364(9) Uani 1 1 d . . .
O3 O -0.0676(4) -0.0556(4) 0.1330(3) 0.0504(11) Uani 1 1 d . . .
O4 O 0.1005(3) 0.0014(3) 0.2608(3) 0.0345(9) Uani 1 1 d . . .
Br1 Br 0.65375(6) 0.41685(6) 0.49875(5) 0.0499(2) Uani 1 1 d . . .
Br2 Br 0.69309(7) 0.67888(7) 0.14909(6) 0.0696(3) Uani 1 1 d . . .
Br3 Br 0.41194(8) -0.23169(6) 0.29895(6) 0.0604(2) Uani 1 1 d . . .
Br4 Br 0.28441(9) -0.27945(7) -0.14061(6) 0.0736(3) Uani 1 1 d . . .
C1 C 0.4559(5) 0.3677(4) 0.3207(4) 0.0332(12) Uani 1 1 d . . .
C2 C 0.5802(5) 0.4416(5) 0.3646(4) 0.0359(13) Uani 1 1 d . . .
C3 C 0.6523(6) 0.5335(5) 0.3139(5) 0.0434(15) Uani 1 1 d . . .
H3 H 0.7352 0.5807 0.3446 0.052 Uiso 1 1 calc R . .
C4 C 0.5981(6) 0.5524(5) 0.2183(5) 0.0416(14) Uani 1 1 d . . .
C5 C 0.4760(6) 0.4823(5) 0.1708(5) 0.0395(14) Uani 1 1 d . . .
H5 H 0.4415 0.4954 0.1049 0.047 Uiso 1 1 calc R . .
C6 C 0.4046(5) 0.3913(5) 0.2233(4) 0.0337(12) Uani 1 1 d . . .
C7 C 0.2662(5) 0.3243(5) 0.1751(4) 0.0359(13) Uani 1 1 d . . .
H7A H 0.2072 0.3547 0.2152 0.043 Uiso 1 1 calc R . .
H7B H 0.2510 0.3439 0.1043 0.043 Uiso 1 1 calc R . .
C8 C 0.0971(5) 0.1288(5) 0.1244(5) 0.0397(14) Uani 1 1 d . . .
H8A H 0.0921 0.1044 0.0497 0.048 Uiso 1 1 calc R . .
H8B H 0.0473 0.1889 0.1336 0.048 Uiso 1 1 calc R . .
C9 C 0.0372(5) 0.0141(5) 0.1758(4) 0.0353(12) Uani 1 1 d . . .
C10 C 0.3252(6) 0.1446(5) 0.1051(4) 0.0369(13) Uani 1 1 d . . .
H10A H 0.4137 0.1924 0.1330 0.044 Uiso 1 1 calc R . .
H10B H 0.3058 0.1641 0.0348 0.044 Uiso 1 1 calc R . .
C11 C 0.3198(5) 0.0085(5) 0.0977(4) 0.0341(12) Uani 1 1 d . . .
C12 C 0.3001(6) -0.0617(5) 0.0006(5) 0.0412(14) Uani 1 1 d . . .
H12 H 0.2761 -0.0294 -0.0596 0.049 Uiso 1 1 calc R . .
C13 C 0.3160(6) -0.1801(6) -0.0068(5) 0.0474(15) Uani 1 1 d . . .
C14 C 0.3509(6) -0.2292(6) 0.0809(5) 0.0489(16) Uani 1 1 d . . .
H14 H 0.3628 -0.3086 0.0752 0.059 Uiso 1 1 calc R . .
C15 C 0.3683(6) -0.1596(5) 0.1777(5) 0.0405(14) Uani 1 1 d . . .
C16 C 0.3533(5) -0.0394(5) 0.1913(4) 0.0338(12) Uani 1 1 d . . .
C17 C 0.3352(5) -0.0222(5) 0.4998(5) 0.0394(14) Uani 1 1 d . . .
H17 H 0.3856 -0.0452 0.4518 0.047 Uiso 1 1 calc R . .
C18 C 0.3362(6) -0.0694(6) 0.5955(5) 0.0488(16) Uani 1 1 d . . .
H18 H 0.3859 -0.1237 0.6113 0.059 Uiso 1 1 calc R . .
C19 C 0.2619(7) -0.0336(6) 0.6657(5) 0.0533(17) Uani 1 1 d . . .
H19 H 0.2620 -0.0632 0.7302 0.064 Uiso 1 1 calc R . .
C20 C 0.1877(6) 0.0453(6) 0.6415(5) 0.0485(16) Uani 1 1 d . . .
H20 H 0.1377 0.0698 0.6892 0.058 Uiso 1 1 calc R . .
C21 C 0.1885(5) 0.0880(5) 0.5447(4) 0.0342(12) Uani 1 1 d . . .
C22 C 0.1099(5) 0.1722(5) 0.5113(4) 0.0351(12) Uani 1 1 d . . .
C23 C 0.0244(6) 0.2087(6) 0.5715(5) 0.0493(16) Uani 1 1 d . . .
H23 H 0.0133 0.1796 0.6354 0.059 Uiso 1 1 calc R . .
C24 C -0.0437(6) 0.2882(7) 0.5363(6) 0.0574(18) Uani 1 1 d . . .
H24 H -0.1003 0.3144 0.5767 0.069 Uiso 1 1 calc R . .
C25 C -0.0280(7) 0.3289(6) 0.4410(6) 0.0573(18) Uani 1 1 d . . .
H25 H -0.0736 0.3824 0.4153 0.069 Uiso 1 1 calc R . .
C26 C 0.0581(6) 0.2874(6) 0.3845(5) 0.0502(16) Uani 1 1 d . . .
H26 H 0.0691 0.3148 0.3200 0.060 Uiso 1 1 calc R . .
C27 C 0.0410(10) 0.5826(10) 0.1675(9) 0.096(3) Uani 1 1 d . . .
C28 C 0.0206(11) 0.6728(11) 0.1017(11) 0.142(5) Uani 1 1 d . . .
H28A H 0.1023 0.7157 0.0825 0.213 Uiso 1 1 calc R . .
H28B H -0.0153 0.7313 0.1389 0.213 Uiso 1 1 calc R . .
H28C H -0.0389 0.6320 0.0395 0.213 Uiso 1 1 calc R . .

loop_
_atom_site_aniso_label
_atom_site_aniso_U_11
_atom_site_aniso_U_22
_atom_site_aniso_U_33
_atom_site_aniso_U_23
_atom_site_aniso_U_13
_atom_site_aniso_U_12
Fe1 0.0281(4) 0.0307(4) 0.0280(4) 0.0085(3) 0.0075(3) 0.0077(3)
N1 0.031(2) 0.029(2) 0.033(2) 0.0108(19) 0.0069(18) 0.0116(18)
N2 0.026(2) 0.037(2) 0.029(2) 0.0062(19) 0.0048(18) 0.0053(19)
N3 0.030(2) 0.036(3) 0.041(3) 0.007(2) 0.009(2) 0.009(2)
N4 0.177(12) 0.124(8) 0.221(14) 0.078(9) 0.009(10) 0.063(8)
O1 0.036(2) 0.035(2) 0.035(2) 0.0059(16) 0.0105(16) 0.0025(17)
O2 0.041(2) 0.039(2) 0.034(2) 0.0057(17) 0.0046(17) 0.0186(18)
O3 0.038(2) 0.061(3) 0.041(2) 0.011(2) -0.0003(19) -0.005(2)
O4 0.033(2) 0.036(2) 0.031(2) 0.0096(16) 0.0032(16) 0.0023(16)
Br1 0.0442(4) 0.0527(4) 0.0500(4) 0.0068(3) 0.0018(3) 0.0107(3)
Br2 0.0702(5) 0.0558(4) 0.0828(6) 0.0288(4) 0.0359(4) -0.0015(4)
Br3 0.0911(6) 0.0509(4) 0.0514(4) 0.0162(3) 0.0078(4) 0.0389(4)
Br4 0.1103(7) 0.0627(5) 0.0501(5) -0.0129(3) 0.0050(4) 0.0387(5)
C1 0.038(3) 0.022(3) 0.042(3) 0.002(2) 0.014(2) 0.009(2)
C2 0.037(3) 0.034(3) 0.038(3) 0.005(2) 0.013(2) 0.009(2)
C3 0.041(3) 0.028(3) 0.057(4) 0.000(3) 0.016(3) -0.002(3)
C4 0.048(4) 0.031(3) 0.050(4) 0.008(3) 0.026(3) 0.009(3)
C5 0.051(4) 0.028(3) 0.046(3) 0.010(3) 0.019(3) 0.014(3)
C6 0.038(3) 0.023(3) 0.041(3) 0.003(2) 0.012(2) 0.008(2)
C7 0.039(3) 0.033(3) 0.040(3) 0.012(2) 0.009(2) 0.014(2)
C8 0.032(3) 0.039(3) 0.043(3) 0.011(3) -0.005(2) 0.003(2)
C9 0.034(3) 0.037(3) 0.034(3) 0.001(2) 0.009(2) 0.008(3)
C10 0.045(3) 0.034(3) 0.036(3) 0.010(2) 0.014(2) 0.013(3)
C11 0.037(3) 0.040(3) 0.030(3) 0.007(2) 0.010(2) 0.016(2)
C12 0.045(3) 0.045(3) 0.035(3) 0.007(3) 0.005(3) 0.015(3)
C13 0.055(4) 0.046(4) 0.041(4) -0.005(3) 0.005(3) 0.017(3)
C14 0.055(4) 0.044(3) 0.053(4) 0.004(3) 0.009(3) 0.023(3)
C15 0.048(3) 0.043(3) 0.038(3) 0.014(3) 0.010(3) 0.021(3)
C16 0.028(3) 0.038(3) 0.036(3) 0.004(2) 0.005(2) 0.011(2)
C17 0.037(3) 0.040(3) 0.043(3) 0.012(3) 0.007(3) 0.010(3)
C18 0.052(4) 0.053(4) 0.045(4) 0.019(3) 0.003(3) 0.017(3)
C19 0.063(4) 0.062(4) 0.037(4) 0.024(3) 0.012(3) 0.011(3)
C20 0.054(4) 0.062(4) 0.030(3) 0.011(3) 0.014(3) 0.011(3)
C21 0.032(3) 0.037(3) 0.028(3) 0.003(2) 0.007(2) -0.001(2)
C22 0.028(3) 0.040(3) 0.034(3) -0.001(2) 0.009(2) 0.004(2)
C23 0.047(4) 0.057(4) 0.046(4) 0.004(3) 0.018(3) 0.016(3)
C24 0.046(4) 0.067(5) 0.062(5) -0.007(4) 0.020(3) 0.022(4)
C25 0.057(4) 0.056(4) 0.070(5) 0.013(4) 0.020(4) 0.029(3)
C26 0.051(4) 0.056(4) 0.054(4) 0.016(3) 0.018(3) 0.025(3)
C27 0.085(7) 0.086(7) 0.124(9) 0.023(6) 0.006(6) 0.035(6)
C28 0.097(8) 0.154(10) 0.219(15) 0.101(11) 0.068(8) 0.063(8)

loop_
_atom_type_symbol
_atom_type_description
_atom_type_scat_dispersion_real
_atom_type_scat_dispersion_imag
_atom_type_scat_source
C C 0.0033 0.0016 'International Tables Vol C Tables 4.2.6.8 and 6.1.1.4'
H H 0.0000 0.0000 'International Tables Vol C Tables 4.2.6.8 and 6.1.1.4'
Br Br -0.2901 2.4595 'International Tables Vol C Tables 4.2.6.8 and 6.1.1.4'
Fe Fe 0.3463 0.8444 'International Tables Vol C Tables 4.2.6.8 and 6.1.1.4'
N N 0.0061 0.0033 'International Tables Vol C Tables 4.2.6.8 and 6.1.1.4'
O O 0.0106 0.0060 'International Tables Vol C Tables 4.2.6.8 and 6.1.1.4'

loop_
_geom_angle_atom_site_label_1
_geom_angle_atom_site_label_2
_geom_angle_atom_site_label_3
_geom_angle
_geom_angle_site_symmetry_1
_geom_angle_site_symmetry_3
_geom_angle_publ_flag
O1 Fe1 O2 99.57(16) . . ?
O1 Fe1 O4 161.74(15) . . ?
O2 Fe1 O4 92.12(16) . . ?
O1 Fe1 N2 100.19(15) . . ?
O2 Fe1 N2 90.84(16) . . ?
O4 Fe1 N2 93.56(15) . . ?
O1 Fe1 N1 87.56(15) . . ?
O2 Fe1 N1 90.95(15) . . ?
O4 Fe1 N1 78.22(14) . . ?
N2 Fe1 N1 171.65(15) . . ?
O1 Fe1 N3 87.81(16) . . ?
O2 Fe1 N3 163.96(15) . . ?
O4 Fe1 N3 84.55(16) . . ?
N2 Fe1 N3 73.77(16) . . ?
N1 Fe1 N3 103.65(16) . . ?
C8 N1 C7 110.2(4) . . ?
C8 N1 C10 110.8(4) . . ?
C7 N1 C10 106.4(4) . . ?
C8 N1 Fe1 107.4(3) . . ?
C7 N1 Fe1 112.3(3) . . ?
C10 N1 Fe1 109.8(3) . . ?
C21 N2 C17 118.8(5) . . ?
C21 N2 Fe1 119.9(3) . . ?
C17 N2 Fe1 121.3(4) . . ?
C26 N3 C22 117.0(5) . . ?
C26 N3 Fe1 127.5(4) . . ?
C22 N3 Fe1 115.5(3) . . ?
C1 O1 Fe1 134.7(3) . . ?
C16 O2 Fe1 125.5(3) . . ?
C9 O4 Fe1 121.7(3) . . ?
O1 C1 C6 122.3(5) . . ?
O1 C1 C2 120.9(5) . . ?
C6 C1 C2 116.8(5) . . ?
C3 C2 C1 122.6(5) . . ?
C3 C2 Br1 118.6(4) . . ?
C1 C2 Br1 118.8(4) . . ?
C4 C3 C2 118.4(5) . . ?
C4 C3 H3 120.8 . . ?
C2 C3 H3 120.8 . . ?
C3 C4 C5 121.7(5) . . ?
C3 C4 Br2 119.2(4) . . ?
C5 C4 Br2 119.1(4) . . ?
C4 C5 C6 119.0(5) . . ?
C4 C5 H5 120.5 . . ?
C6 C5 H5 120.5 . . ?
C1 C6 C5 121.5(5) . . ?
C1 C6 C7 120.2(5) . . ?
C5 C6 C7 118.2(5) . . ?
N1 C7 C6 113.8(4) . . ?
N1 C7 H7A 108.8 . . ?
C6 C7 H7A 108.8 . . ?
N1 C7 H7B 108.8 . . ?
C6 C7 H7B 108.8 . . ?
H7A C7 H7B 107.7 . . ?
N1 C8 C9 111.3(4) . . ?
N1 C8 H8A 109.4 . . ?
C9 C8 H8A 109.4 . . ?
N1 C8 H8B 109.4 . . ?
C9 C8 H8B 109.4 . . ?
H8A C8 H8B 108.0 . . ?
O3 C9 O4 125.3(5) . . ?
O3 C9 C8 118.3(5) . . ?
O4 C9 C8 116.4(4) . . ?
N1 C10 C11 115.9(4) . . ?
N1 C10 H10A 108.3 . . ?
C11 C10 H10A 108.3 . . ?
N1 C10 H10B 108.3 . . ?
C11 C10 H10B 108.3 . . ?
H10A C10 H10B 107.4 . . ?
C12 C11 C16 121.4(5) . . ?
C12 C11 C10 119.8(5) . . ?
C16 C11 C10 118.2(5) . . ?
C11 C12 C13 119.8(5) . . ?
C11 C12 H12 120.1 . . ?
C13 C12 H12 120.1 . . ?
C14 C13 C12 120.9(6) . . ?
C14 C13 Br4 119.0(5) . . ?
C12 C13 Br4 120.0(5) . . ?
C13 C14 C15 119.0(6) . . ?
C13 C14 H14 120.5 . . ?
C15 C14 H14 120.5 . . ?
C14 C15 C16 123.2(5) . . ?
C14 C15 Br3 118.3(4) . . ?
C16 C15 Br3 118.5(4) . . ?
O2 C16 C15 123.3(5) . . ?
O2 C16 C11 121.1(5) . . ?
C15 C16 C11 115.6(5) . . ?
N2 C17 C18 121.6(6) . . ?
N2 C17 H17 119.2 . . ?
C18 C17 H17 119.2 . . ?
C19 C18 C17 118.4(6) . . ?
C19 C18 H18 120.8 . . ?
C17 C18 H18 120.8 . . ?
C20 C19 C18 120.6(6) . . ?
C20 C19 H19 119.7 . . ?
C18 C19 H19 119.7 . . ?
C19 C20 C21 118.9(6) . . ?
C19 C20 H20 120.6 . . ?
C21 C20 H20 120.6 . . ?
N2 C21 C20 121.8(5) . . ?
N2 C21 C22 115.6(4) . . ?
C20 C21 C22 122.6(5) . . ?
N3 C22 C23 122.1(5) . . ?
N3 C22 C21 115.2(5) . . ?
C23 C22 C21 122.7(5) . . ?
C24 C23 C22 119.5(6) . . ?
C24 C23 H23 120.2 . . ?
C22 C23 H23 120.2 . . ?
C23 C24 C25 119.7(6) . . ?
C23 C24 H24 120.2 . . ?
C25 C24 H24 120.2 . . ?
C24 C25 C26 117.6(6) . . ?
C24 C25 H25 121.2 . . ?
C26 C25 H25 121.2 . . ?
N3 C26 C25 124.1(6) . . ?
N3 C26 H26 117.9 . . ?
C25 C26 H26 117.9 . . ?
N4 C27 C28 179.1(15) . . ?
C27 C28 H28A 109.5 . . ?
C27 C28 H28B 109.5 . . ?
H28A C28 H28B 109.5 . . ?
C27 C28 H28C 109.5 . . ?
H28A C28 H28C 109.5 . . ?
H28B C28 H28C 109.5 . . ?

loop_
_geom_bond_atom_site_label_1
_geom_bond_atom_site_label_2
_geom_bond_distance
_geom_bond_site_symmetry_2
_geom_bond_publ_flag
Fe1 O1 1.887(3) . ?
Fe1 O2 1.934(4) . ?
Fe1 O4 2.001(3) . ?
Fe1 N2 2.132(4) . ?
Fe1 N1 2.222(4) . ?
Fe1 N3 2.265(5) . ?
N1 C8 1.483(6) . ?
N1 C7 1.493(6) . ?
N1 C10 1.496(7) . ?
N2 C21 1.348(7) . ?
N2 C17 1.356(7) . ?
N3 C26 1.342(7) . ?
N3 C22 1.349(7) . ?
N4 C27 1.106(12) . ?
O1 C1 1.315(6) . ?
O2 C16 1.310(6) . ?
O3 C9 1.226(6) . ?
O4 C9 1.265(6) . ?
Br1 C2 1.899(5) . ?
Br2 C4 1.897(5) . ?
Br3 C15 1.903(5) . ?
Br4 C13 1.910(6) . ?
C1 C6 1.395(8) . ?
C1 C2 1.398(7) . ?
C2 C3 1.395(7) . ?
C3 C4 1.366(8) . ?
C3 H3 0.9300 . ?
C4 C5 1.379(8) . ?
C5 C6 1.401(7) . ?
C5 H5 0.9300 . ?
C6 C7 1.509(7) . ?
C7 H7A 0.9700 . ?
C7 H7B 0.9700 . ?
C8 C9 1.540(7) . ?
C8 H8A 0.9700 . ?
C8 H8B 0.9700 . ?
C10 C11 1.510(7) . ?
C10 H10A 0.9700 . ?
C10 H10B 0.9700 . ?
C11 C12 1.379(8) . ?
C11 C16 1.421(7) . ?
C12 C13 1.381(8) . ?
C12 H12 0.9300 . ?
C13 C14 1.366(8) . ?
C14 C15 1.376(8) . ?
C14 H14 0.9300 . ?
C15 C16 1.399(8) . ?
C17 C18 1.397(8) . ?
C17 H17 0.9300 . ?
C18 C19 1.372(9) . ?
C18 H18 0.9300 . ?
C19 C20 1.370(9) . ?
C19 H19 0.9300 . ?
C20 C21 1.388(8) . ?
C20 H20 0.9300 . ?
C21 C22 1.483(8) . ?
C22 C23 1.384(8) . ?
C23 C24 1.370(9) . ?
C23 H23 0.9300 . ?
C24 C25 1.374(10) . ?
C24 H24 0.9300 . ?
C25 C26 1.384(9) . ?
C25 H25 0.9300 . ?
C26 H26 0.9300 . ?
C27 C28 1.431(14) . ?
C28 H28A 0.9600 . ?
C28 H28B 0.9600 . ?
C28 H28C 0.9600 . ?

loop_
_geom_torsion_atom_site_label_1
_geom_torsion_atom_site_label_2
_geom_torsion_atom_site_label_3
_geom_torsion_atom_site_label_4
_geom_torsion
_geom_torsion_site_symmetry_1
_geom_torsion_site_symmetry_2
_geom_torsion_site_symmetry_3
_geom_torsion_site_symmetry_4
_geom_torsion_publ_flag
O1 Fe1 N1 C8 -149.4(4) . . . . ?
O2 Fe1 N1 C8 111.1(4) . . . . ?
O4 Fe1 N1 C8 19.1(3) . . . . ?
N3 Fe1 N1 C8 -62.2(4) . . . . ?
O1 Fe1 N1 C7 -28.1(3) . . . . ?
O2 Fe1 N1 C7 -127.6(3) . . . . ?
O4 Fe1 N1 C7 140.4(4) . . . . ?
N3 Fe1 N1 C7 59.0(4) . . . . ?
O1 Fe1 N1 C10 90.0(3) . . . . ?
O2 Fe1 N1 C10 -9.5(3) . . . . ?
O4 Fe1 N1 C10 -101.5(3) . . . . ?
N3 Fe1 N1 C10 177.1(3) . . . . ?
O1 Fe1 N2 C21 84.9(4) . . . . ?
O2 Fe1 N2 C21 -175.2(4) . . . . ?
O4 Fe1 N2 C21 -83.0(4) . . . . ?
N3 Fe1 N2 C21 0.3(4) . . . . ?
O1 Fe1 N2 C17 -95.1(4) . . . . ?
O2 Fe1 N2 C17 4.8(4) . . . . ?
O4 Fe1 N2 C17 97.0(4) . . . . ?
N3 Fe1 N2 C17 -179.7(4) . . . . ?
O1 Fe1 N3 C26 79.5(5) . . . . ?
O2 Fe1 N3 C26 -162.6(5) . . . . ?
O4 Fe1 N3 C26 -83.9(5) . . . . ?
N2 Fe1 N3 C26 -179.3(5) . . . . ?
N1 Fe1 N3 C26 -7.5(5) . . . . ?
O1 Fe1 N3 C22 -103.0(4) . . . . ?
O2 Fe1 N3 C22 15.0(8) . . . . ?
O4 Fe1 N3 C22 93.6(4) . . . . ?
N2 Fe1 N3 C22 -1.7(4) . . . . ?
N1 Fe1 N3 C22 170.1(4) . . . . ?
O2 Fe1 O1 C1 75.2(5) . . . . ?
O4 Fe1 O1 C1 -53.9(8) . . . . ?
N2 Fe1 O1 C1 167.8(5) . . . . ?
N1 Fe1 O1 C1 -15.3(5) . . . . ?
N3 Fe1 O1 C1 -119.1(5) . . . . ?
O1 Fe1 O2 C16 -126.5(4) . . . . ?
O4 Fe1 O2 C16 39.4(4) . . . . ?
N2 Fe1 O2 C16 133.0(4) . . . . ?
N1 Fe1 O2 C16 -38.8(4) . . . . ?
N3 Fe1 O2 C16 117.0(6) . . . . ?
O1 Fe1 O4 C9 26.0(8) . . . . ?
O2 Fe1 O4 C9 -104.0(4) . . . . ?
N2 Fe1 O4 C9 165.0(4) . . . . ?
N1 Fe1 O4 C9 -13.5(4) . . . . ?
N3 Fe1 O4 C9 91.7(4) . . . . ?
Fe1 O1 C1 C6 30.1(8) . . . . ?
Fe1 O1 C1 C2 -151.3(4) . . . . ?
O1 C1 C2 C3 -179.8(5) . . . . ?
C6 C1 C2 C3 -1.1(8) . . . . ?
O1 C1 C2 Br1 -0.2(7) . . . . ?
C6 C1 C2 Br1 178.5(4) . . . . ?
C1 C2 C3 C4 0.7(9) . . . . ?
Br1 C2 C3 C4 -178.9(5) . . . . ?
C2 C3 C4 C5 -0.9(9) . . . . ?
C2 C3 C4 Br2 178.9(4) . . . . ?
C3 C4 C5 C6 1.5(9) . . . . ?
Br2 C4 C5 C6 -178.3(4) . . . . ?
O1 C1 C6 C5 -179.7(5) . . . . ?
C2 C1 C6 C5 1.7(8) . . . . ?
O1 C1 C6 C7 4.5(8) . . . . ?
C2 C1 C6 C7 -174.2(5) . . . . ?
C4 C5 C6 C1 -1.9(8) . . . . ?
C4 C5 C6 C7 174.1(5) . . . . ?
C8 N1 C7 C6 179.1(5) . . . . ?
C10 N1 C7 C6 -60.7(6) . . . . ?
Fe1 N1 C7 C6 59.4(5) . . . . ?
C1 C6 C7 N1 -51.4(7) . . . . ?
C5 C6 C7 N1 132.7(5) . . . . ?
C7 N1 C8 C9 -145.0(5) . . . . ?
C10 N1 C8 C9 97.5(5) . . . . ?
Fe1 N1 C8 C9 -22.4(6) . . . . ?
Fe1 O4 C9 O3 -174.6(5) . . . . ?
Fe1 O4 C9 C8 3.9(7) . . . . ?
N1 C8 C9 O3 -167.2(5) . . . . ?
N1 C8 C9 O4 14.2(7) . . . . ?
C8 N1 C10 C11 -65.5(6) . . . . ?
C7 N1 C10 C11 174.8(4) . . . . ?
Fe1 N1 C10 C11 53.1(5) . . . . ?
N1 C10 C11 C12 126.6(6) . . . . ?
N1 C10 C11 C16 -62.0(7) . . . . ?
C16 C11 C12 C13 -1.6(9) . . . . ?
C10 C11 C12 C13 169.5(6) . . . . ?
C11 C12 C13 C14 0.1(10) . . . . ?
C11 C12 C13 Br4 178.4(4) . . . . ?
C12 C13 C14 C15 1.0(10) . . . . ?
Br4 C13 C14 C15 -177.3(5) . . . . ?
C13 C14 C15 C16 -0.7(10) . . . . ?
C13 C14 C15 Br3 178.2(5) . . . . ?
Fe1 O2 C16 C15 -137.5(5) . . . . ?
Fe1 O2 C16 C11 44.9(7) . . . . ?
C14 C15 C16 O2 -178.5(6) . . . . ?
Br3 C15 C16 O2 2.7(8) . . . . ?
C14 C15 C16 C11 -0.7(9) . . . . ?
Br3 C15 C16 C11 -179.6(4) . . . . ?
C12 C11 C16 O2 179.6(5) . . . . ?
C10 C11 C16 O2 8.4(8) . . . . ?
C12 C11 C16 C15 1.8(8) . . . . ?
C10 C11 C16 C15 -169.4(5) . . . . ?
C21 N2 C17 C18 -0.7(8) . . . . ?
Fe1 N2 C17 C18 179.3(4) . . . . ?
N2 C17 C18 C19 -0.5(9) . . . . ?
C17 C18 C19 C20 0.7(10) . . . . ?
C18 C19 C20 C21 0.3(9) . . . . ?
C17 N2 C21 C20 1.8(8) . . . . ?
Fe1 N2 C21 C20 -178.2(4) . . . . ?
C17 N2 C21 C22 -178.9(4) . . . . ?
Fe1 N2 C21 C22 1.1(6) . . . . ?
C19 C20 C21 N2 -1.6(9) . . . . ?
C19 C20 C21 C22 179.1(5) . . . . ?
C26 N3 C22 C23 1.1(8) . . . . ?
Fe1 N3 C22 C23 -176.7(4) . . . . ?
C26 N3 C22 C21 -179.4(5) . . . . ?
Fe1 N3 C22 C21 2.8(6) . . . . ?
N2 C21 C22 N3 -2.6(7) . . . . ?
C20 C21 C22 N3 176.7(5) . . . . ?
N2 C21 C22 C23 176.9(5) . . . . ?
C20 C21 C22 C23 -3.8(8) . . . . ?
N3 C22 C23 C24 -1.5(9) . . . . ?
C21 C22 C23 C24 179.1(5) . . . . ?
C22 C23 C24 C25 1.1(10) . . . . ?
C23 C24 C25 C26 -0.4(10) . . . . ?
C22 N3 C26 C25 -0.4(9) . . . . ?
Fe1 N3 C26 C25 177.1(5) . . . . ?
C24 C25 C26 N3 0.1(10) . . . . ?
